data_7033184
loop_
_publ_author_name
'Draksharapu, Apparao'
'Boersma, Arnold J.'
'Leising, Miriam'
'Meetsma, Auke'
'Browne, Wesley R.'
'Roelfes, Gerard'

_publ_section_title
;
 Binding of copper(ii) polypyridyl complexes to DNA and consequences for
 DNA-based asymmetric catalysis.
;
_journal_issue 8
_journal_name_full 'Dalton transactions (Cambridge, England : 2003)'
_journal_page_first 3647
_journal_page_last 3655
_journal_paper_doi 10.1039/c4dt02733g
_journal_volume 44
_journal_year 2015
_chemical_compound_source 'see text'
_chemical_formula_moiety 'C12 H12 Cu N4 O6'
_chemical_formula_sum 'C12 H12 Cu N4 O6'
_chemical_formula_weight 371.80
_chemical_name_systematic ?
_space_group_IT_number 14
_symmetry_cell_setting monoclinic
_symmetry_Int_Tables_number 14
_symmetry_space_group_name_Hall '-P 2yn'
_symmetry_space_group_name_H-M 'P 1 21/n 1'
_atom_sites_solution_hydrogens difmap
_atom_sites_solution_primary heavy
_atom_sites_solution_secondary direct
_audit_creation_date '2006-04-10  11:03:32'
_audit_creation_method
;
 PLATON <TABLE ACC> option    (version :: 280206)
 SHELXL97-2 & Manual Editing 
;
_audit_update_record
;
?

2013-03-16 # Formatted by publCIF
;
_cell_angle_alpha 90
_cell_angle_beta 107.041(1)
_cell_angle_gamma 90
_cell_formula_units_Z 4
_cell_length_a 11.4772(8)
_cell_length_b 8.7255(6)
_cell_length_c 15.469(1)
_cell_measurement_reflns_used 5744
_cell_measurement_temperature 100(1)
_cell_measurement_theta_max 29.45
_cell_measurement_theta_min 2.62
_cell_volume 1481.12(17)
_computing_cell_refinement 'SAINTPLUS,(Bruker, 2000)'
_computing_data_collection 'SMART, (Bruker, 2000)'
_computing_data_reduction 'XPREP,(Bruker, 2000)'
_computing_molecular_graphics
;
 PLUTO (Meetsma, 2006) 
 PLATON (Spek, 2003)
;
_computing_publication_material 'PLATON (Spek, 2003)'
_computing_structure_refinement 'SHELXL-97 (Sheldrick, 1997)'
_computing_structure_solution
;
 DIRDIF-99 (Beurskens et al., 1999)
;
_diffrn_ambient_temperature 100(1)
_diffrn_detector_area_resol_mean 66.06
_diffrn_measured_fraction_theta_full 0.999
_diffrn_measured_fraction_theta_max 0.996
_diffrn_measurement_device_type
;
  Bruker Smart Apex; CCD area detector 
;
_diffrn_measurement_method '\f and \w scans'
_diffrn_radiation_detector
;
  CCD area-detector
;
_diffrn_radiation_monochromator 'parallel mounted graphite'
_diffrn_radiation_source 'fine focus sealed Siemens Mo tube '
_diffrn_radiation_type MoK\a
_diffrn_radiation_wavelength 0.71073
_diffrn_reflns_av_R_equivalents 0.0319
_diffrn_reflns_av_sigmaI/netI 0.0340
_diffrn_reflns_limit_h_max 13
_diffrn_reflns_limit_h_min -15
_diffrn_reflns_limit_k_max 11
_diffrn_reflns_limit_k_min -11
_diffrn_reflns_limit_l_max 20
_diffrn_reflns_limit_l_min -19
_diffrn_reflns_number 13181
_diffrn_reflns_reduction_process
;
 Intensity data were corrected for Lorentz and polarization
  effects, decay and absorption and reduced to F~o~^2^
  using SAINT (Bruker, 2000) and SADABS (Sheldrick, 2001)
;
_diffrn_reflns_theta_full 25.00
_diffrn_reflns_theta_max 28.28
_diffrn_reflns_theta_min 2.71
_diffrn_standards_decay_% 0
_diffrn_standards_number 0
_exptl_absorpt_coefficient_mu 1.512
_exptl_absorpt_correction_T_max 0.9420
_exptl_absorpt_correction_T_min 0.6847
_exptl_absorpt_correction_type multi-scan
_exptl_absorpt_process_details '(SADABS, Sheldrick, 2001))'
_exptl_crystal_colour blue
_exptl_crystal_density_diffrn 1.667
_exptl_crystal_density_method 'not measured'
_exptl_crystal_description platelet
_exptl_crystal_F_000 756
_exptl_crystal_size_max 0.37
_exptl_crystal_size_mid 0.33
_exptl_crystal_size_min 0.04
_refine_diff_density_max 0.531
_refine_diff_density_min -0.268
_refine_diff_density_rms 0.079
_refine_ls_extinction_method none
_refine_ls_goodness_of_fit_ref 1.041
_refine_ls_hydrogen_treatment refall
_refine_ls_matrix_type full
_refine_ls_number_parameters 256
_refine_ls_number_reflns 3665
_refine_ls_number_restraints 0
_refine_ls_restrained_S_all 1.041
_refine_ls_R_factor_all 0.0363
_refine_ls_R_factor_gt 0.0298
_refine_ls_shift/su_max 0.000
_refine_ls_shift/su_mean 0.000
_refine_ls_structure_factor_coef Fsqd
_refine_ls_weighting_details 'calc w=1/[\s^2^(Fo^2^)+(0.0381P)^2^+0.8004P] where P=(Fo^2^+2Fc^2^)/3'
_refine_ls_weighting_scheme calc
_refine_ls_wR_factor_gt 0.0728
_refine_ls_wR_factor_ref 0.0758
_reflns_number_gt 3202
_reflns_number_total 3665
_reflns_threshold_expression I>2\s(I)
_cod_data_source_file c4dt02733g2.cif
_cod_data_source_block Q1103
_cod_depositor_comments 'Adding full bibliography for 7033184.cif.'
_cod_original_sg_symbol_H-M 'P 21/n'
_cod_database_code 7033184
_vrn_publ_code_void_volume 56.6
_vrn_publ_code_frame_time_sec 10.0
_vrn_publ_code_meas_time_hour 8.0

loop_
_symmetry_equiv_pos_site_id
_symmetry_equiv_pos_as_xyz
1 x,y,z
2 1/2-x,1/2+y,1/2-z
3 -x,-y,-z
4 1/2+x,1/2-y,1/2+z

loop_
_atom_site_aniso_label
_atom_site_aniso_U_11
_atom_site_aniso_U_22
_atom_site_aniso_U_33
_atom_site_aniso_U_23
_atom_site_aniso_U_13
_atom_site_aniso_U_12
Cu 0.0122(1) 0.0101(1) 0.0102(1) -0.0022(1) 0.0040(1) -0.0011(1)
O1 0.0159(6) 0.0102(5) 0.0123(6) 0.0011(4) 0.0004(5) 0.0001(5)
O2 0.0149(7) 0.0177(6) 0.0136(6) -0.0032(5) -0.0013(5) -0.0011(5)
O3 0.0180(7) 0.0131(6) 0.0194(7) 0.0032(5) 0.0012(5) -0.0042(5)
O4 0.0157(7) 0.0187(6) 0.0149(6) -0.0020(5) 0.0063(5) 0.0022(5)
O5 0.0204(8) 0.0405(9) 0.0182(7) 0.0045(6) 0.0048(6) 0.0091(7)
O6 0.0211(8) 0.0356(8) 0.0208(7) -0.0104(6) 0.0125(6) 0.0004(6)
N1 0.0112(7) 0.0113(7) 0.0104(7) 0.0008(5) 0.0039(5) -0.0001(5)
N2 0.0116(7) 0.0133(7) 0.0119(7) -0.0002(5) 0.0038(6) -0.0006(5)
N3 0.0143(8) 0.0117(7) 0.0118(7) -0.0022(5) 0.0043(6) 0.0002(5)
N4 0.0142(8) 0.0183(7) 0.0182(8) -0.0048(6) 0.0064(6) -0.0026(6)
C1 0.0159(9) 0.0103(7) 0.0149(8) -0.0002(6) 0.0042(7) -0.0023(6)
C2 0.0130(9) 0.0151(8) 0.0151(9) 0.0024(7) 0.0053(7) -0.0002(7)
C3 0.0138(9) 0.0140(8) 0.0106(8) 0.0031(6) 0.0037(7) 0.0040(7)
C4 0.0121(8) 0.0111(7) 0.0106(8) -0.0001(6) 0.0018(6) 0.0010(6)
C5 0.0102(8) 0.0103(7) 0.0104(8) 0.0021(6) 0.0014(6) 0.0012(6)
C6 0.0203(10) 0.0197(9) 0.0159(9) -0.0034(7) 0.0089(8) -0.0010(8)
C7 0.0173(9) 0.0179(8) 0.0155(9) -0.0022(7) 0.0081(7) -0.0001(7)
C8 0.0153(9) 0.0186(9) 0.0183(9) 0.0023(7) 0.0085(7) -0.0023(7)
C9 0.0112(9) 0.0120(7) 0.0167(9) 0.0024(7) 0.0012(7) 0.0004(6)
C10 0.0116(8) 0.0117(7) 0.0122(8) -0.0003(6) 0.0028(7) 0.0008(6)
C11 0.0108(8) 0.0113(7) 0.0108(8) 0.0020(6) 0.0025(6) 0.0014(6)
C12 0.0177(10) 0.0152(9) 0.0255(10) -0.0009(8) 0.0059(8) -0.0042(7)

loop_
_atom_site_label
_atom_site_type_symbol
_atom_site_thermal_displace_type
_atom_site_fract_x
_atom_site_fract_y
_atom_site_fract_z
_atom_site_occupancy
_atom_site_U_iso_or_equiv
Cu Cu Uani 0.12264(2) 0.14055(2) 0.23020(1) 1.000 0.0107(1)
O1 O Uani 0.20166(12) 0.34460(13) 0.23416(8) 1.000 0.0136(3)
O2 O Uani 0.05451(12) 0.39066(15) 0.10992(9) 1.000 0.0166(4)
O3 O Uani 0.19721(12) 0.55988(14) 0.16179(9) 1.000 0.0178(4)
O4 O Uani 0.07995(12) 0.18334(15) 0.34233(9) 1.000 0.0161(4)
O5 O Uani -0.06947(14) 0.31287(19) 0.25141(10) 1.000 0.0266(5)
O6 O Uani -0.04740(13) 0.30917(18) 0.39604(10) 1.000 0.0245(4)
N1 N Uani 0.18025(13) 0.06750(16) 0.12822(10) 1.000 0.0108(4)
N2 N Uani 0.01422(14) -0.04122(16) 0.19580(10) 1.000 0.0122(4)
N3 N Uani 0.14899(14) 0.43328(16) 0.16694(10) 1.000 0.0125(4)
N4 N Uani -0.01511(14) 0.27222(18) 0.32967(11) 1.000 0.0166(4)
C1 C Uani 0.27508(17) 0.12436(19) 0.10432(12) 1.000 0.0138(5)
C2 C Uani 0.31803(17) 0.0562(2) 0.03880(12) 1.000 0.0142(5)
C3 C Uani 0.26136(16) -0.07597(19) -0.00532(11) 1.000 0.0128(5)
C4 C Uani 0.16353(16) -0.13504(19) 0.02074(12) 1.000 0.0116(4)
C5 C Uani 0.12625(16) -0.06244(18) 0.08817(11) 1.000 0.0107(4)
C6 C Uani 0.30550(19) -0.1539(2) -0.07633(13) 1.000 0.0179(5)
C7 C Uani -0.07184(18) -0.0870(2) 0.23323(13) 1.000 0.0162(5)
C8 C Uani -0.14738(18) -0.2107(2) 0.20096(13) 1.000 0.0166(5)
C9 C Uani -0.13487(16) -0.2938(2) 0.12700(12) 1.000 0.0139(5)
C10 C Uani -0.04408(16) -0.24743(19) 0.08907(12) 1.000 0.0120(4)
C11 C Uani 0.02816(16) -0.12097(18) 0.12411(11) 1.000 0.0111(4)
C12 C Uani -0.21606(19) -0.4282(2) 0.08891(15) 1.000 0.0196(6)
H1 H Uiso 0.3099(19) 0.211(2) 0.1346(14) 1.000 0.012(5)
H2 H Uiso 0.3843(18) 0.097(2) 0.0236(13) 1.000 0.004(4)
H4 H Uiso 0.1267(18) -0.228(2) -0.0045(14) 1.000 0.012(5)
H6 H Uiso 0.240(2) -0.201(3) -0.1204(17) 1.000 0.032(7)
H6' H Uiso 0.362(2) -0.235(3) -0.0445(18) 1.000 0.037(7)
H6" H Uiso 0.349(2) -0.087(3) -0.1040(18) 1.000 0.035(7)
H7 H Uiso -0.078(2) -0.027(3) 0.2828(15) 1.000 0.020(6)
H8 H Uiso -0.203(2) -0.232(3) 0.2295(16) 1.000 0.023(6)
H10 H Uiso -0.0320(18) -0.299(2) 0.0429(14) 1.000 0.006(5)
H12 H Uiso -0.203(2) -0.469(3) 0.0334(18) 1.000 0.029(7)
H12' H Uiso -0.301(3) -0.402(3) 0.0754(19) 1.000 0.042(8)
H12" H Uiso -0.201(3) -0.510(4) 0.132(2) 1.000 0.052(9)

loop_
_atom_type_symbol
_atom_type_description
_atom_type_scat_dispersion_real
_atom_type_scat_dispersion_imag
_atom_type_scat_source
O O 0.0106 0.0060 'International Tables Vol C Tables 4.2.6.8 and 6.1.1.4'
N N 0.0061 0.0033 'International Tables Vol C Tables 4.2.6.8 and 6.1.1.4'
Cu Cu 0.3201 1.2651 'International Tables Vol C Tables 4.2.6.8 and 6.1.1.4'
H H 0.0000 0.0000 'International Tables Vol C Tables 4.2.6.8 and 6.1.1.4'
C C 0.0033 0.0016 'International Tables Vol C Tables 4.2.6.8 and 6.1.1.4'

loop_
_geom_angle_atom_site_label_1
_geom_angle_atom_site_label_2
_geom_angle_atom_site_label_3
_geom_angle
_geom_angle_site_symmetry_1
_geom_angle_site_symmetry_3
_geom_angle_publ_flag
O1 Cu O2 50.59(5) . . yes
O1 Cu O4 91.83(5) . . yes
O1 Cu O5 83.22(5) . . yes
O1 Cu N1 93.25(6) . . yes
O1 Cu N2 164.72(6) . . yes
O1 Cu O3 87.03(5) . 2_545 yes
O2 Cu O4 109.94(5) . . yes
O2 Cu O5 65.29(4) . . yes
O2 Cu N1 79.46(5) . . yes
O2 Cu N2 114.13(5) . . yes
O2 Cu O3 135.61(4) . 2_545 yes
O4 Cu O5 51.72(5) . . yes
O4 Cu N1 170.49(6) . . yes
O4 Cu N2 95.11(6) . . yes
O3 Cu O4 79.93(5) 2_545 . yes
O5 Cu N1 136.98(5) . . yes
O5 Cu N2 90.42(6) . . yes
O3 Cu O5 130.04(5) 2_545 . yes
N1 Cu N2 81.92(6) . . yes
O3 Cu N1 92.30(6) 2_545 . yes
O3 Cu N2 107.58(5) 2_545 . yes
Cu O1 N3 114.11(10) . . yes
Cu O2 N3 75.35(9) . . yes
Cu O3 N3 122.21(11) 2_555 . yes
Cu O4 N4 113.12(11) . . yes
Cu O5 N4 76.70(11) . . yes
Cu N1 C1 125.84(12) . . yes
Cu N1 C5 114.74(12) . . yes
C1 N1 C5 118.90(15) . . yes
Cu N2 C7 127.07(12) . . yes
Cu N2 C11 114.38(12) . . yes
C7 N2 C11 118.49(15) . . yes
O1 N3 O2 119.87(14) . . yes
O1 N3 O3 117.94(15) . . yes
O2 N3 O3 122.18(15) . . yes
O4 N4 O5 118.39(16) . . yes
O4 N4 O6 118.20(16) . . yes
O5 N4 O6 123.40(17) . . yes
N1 C1 C2 122.28(16) . . yes
C1 C2 C3 119.78(18) . . no
C2 C3 C4 117.45(16) . . no
C2 C3 C6 121.47(17) . . no
C4 C3 C6 121.07(16) . . no
C3 C4 C5 119.87(16) . . no
N1 C5 C4 121.68(17) . . yes
N1 C5 C11 114.39(15) . . yes
C4 C5 C11 123.91(15) . . no
N2 C7 C8 122.60(17) . . yes
C7 C8 C9 119.78(19) . . no
C8 C9 C10 117.51(17) . . no
C8 C9 C12 121.61(18) . . no
C10 C9 C12 120.88(17) . . no
C9 C10 C11 119.92(16) . . no
N2 C11 C5 114.41(14) . . yes
N2 C11 C10 121.69(17) . . yes
C5 C11 C10 123.90(15) . . no
N1 C1 H1 115.5(14) . . no
C2 C1 H1 122.2(14) . . no
C1 C2 H2 120.9(11) . . no
C3 C2 H2 119.3(11) . . no
C3 C4 H4 119.8(13) . . no
C5 C4 H4 120.2(13) . . no
C3 C6 H6 110.9(15) . . no
C3 C6 H6' 105.8(15) . . no
C3 C6 H6" 112.8(16) . . no
H6 C6 H6' 108(2) . . no
H6 C6 H6" 111(2) . . no
H6' C6 H6" 108(2) . . no
N2 C7 H7 115.0(15) . . no
C8 C7 H7 122.4(15) . . no
C7 C8 H8 116.5(16) . . no
C9 C8 H8 123.7(16) . . no
C9 C10 H10 120.1(13) . . no
C11 C10 H10 120.0(13) . . no
C9 C12 H12 112.9(15) . . no
C9 C12 H12' 111.8(16) . . no
C9 C12 H12" 110(2) . . no
H12 C12 H12' 108(2) . . no
H12 C12 H12" 107(3) . . no
H12' C12 H12" 107(3) . . no

loop_
_geom_bond_atom_site_label_1
_geom_bond_atom_site_label_2
_geom_bond_distance
_geom_bond_site_symmetry_2
_geom_bond_publ_flag
Cu O1 1.9909(12) . yes
Cu O2 2.8255(13) . yes
Cu O4 1.9714(14) . yes
Cu O5 2.7666(17) . yes
Cu N1 1.9858(15) . yes
Cu N2 1.9897(15) . yes
Cu O3 2.3532(14) 2_545 yes
O1 N3 1.2950(19) . yes
O2 N3 1.238(2) . yes
O3 N3 1.2485(19) . yes
O4 N4 1.306(2) . yes
O5 N4 1.240(2) . yes
O6 N4 1.232(2) . yes
N1 C1 1.343(2) . yes
N1 C5 1.352(2) . yes
N2 C7 1.344(3) . yes
N2 C11 1.358(2) . yes
C1 C2 1.385(3) . no
C2 C3 1.400(2) . no
C3 C4 1.398(3) . no
C3 C6 1.501(3) . no
C4 C5 1.391(2) . no
C5 C11 1.485(3) . no
C7 C8 1.383(3) . no
C8 C9 1.397(3) . no
C9 C10 1.397(3) . no
C9 C12 1.506(3) . no
C10 C11 1.391(2) . no
C1 H1 0.917(19) . no
C2 H2 0.93(2) . no
C4 H4 0.945(18) . no
C6 H6 0.95(2) . no
C6 H6' 0.99(3) . no
C6 H6" 0.95(3) . no
C7 H7 0.95(2) . no
C8 H8 0.90(2) . no
C10 H10 0.89(2) . no
C12 H12 0.98(3) . no
C12 H12' 0.96(3) . no
C12 H12" 0.96(3) . no

loop_
_geom_contact_atom_site_label_1
_geom_contact_atom_site_label_2
_geom_contact_distance
_geom_contact_site_symmetry_2
_geom_contact_publ_flag
Cu O2 2.8255(13) . no
Cu O3 3.9712(13) . no
Cu O5 2.7666(17) . no
Cu O6 3.9356(16) . no
Cu O1 3.2229(13) 2_545 no
O1 O2 2.1920(19) . no
O1 O4 2.8462(19) . no
O1 O5 3.212(2) . no
O1 N1 2.8907(18) . no
O1 C1 3.071(2) . no
O1 N1 2.9087(19) 2_555 no
O1 Cu 3.2229(13) 2_555 no
O1 O3 3.0025(17) 2_545 no
O1 C5 2.989(2) 2_555 no
O1 C11 3.245(2) 2_555 no
O2 O5 3.017(2) . no
O2 O1 2.1920(19) . no
O2 C12 3.414(3) 1_565 no
O2 N1 3.142(2) . no
O2 C10 3.338(2) 1_565 no
O2 C10 3.292(2) 3_555 no
O3 C4 3.391(2) 1_565 no
O3 O4 2.793(2) 2_555 no
O3 N1 3.140(2) 2_555 no
O3 Cu 3.9712(13) . no
O3 O1 3.0025(17) 2_555 no
O3 C10 3.152(2) 1_565 no
O3 C11 3.346(2) 1_565 no
O4 O5 2.187(2) . no
O4 C3 3.375(2) 2_555 no
O4 N2 2.923(2) . no
O4 O1 2.8462(19) . no
O4 O3 2.793(2) 2_545 no
O4 C7 3.118(2) . no
O5 O4 2.187(2) . no
O5 O1 3.212(2) . no
O5 O2 3.017(2) . no
O6 C2 3.322(2) 2_555 no
O6 Cu 3.9356(16) . no
O6 C8 3.387(3) 2_455 no
O6 C6 3.324(3) 2_555 no
O6 C2 3.262(2) 4_455 no
O6 C3 3.375(2) 2_555 no
O1 H1 2.53(2) . no
O2 H10 2.44(2) 3_555 no
O2 H4 2.65(2) 3_555 no
O4 H7 2.55(2) . no
O5 H6 2.56(2) 3_555 no
O5 H8 2.74(2) 2_455 no
O5 H12" 2.54(3) 1_565 no
O6 H6' 2.66(3) 2_555 no
O6 H12' 2.66(3) 2_455 no
O6 H2 2.47(2) 4_455 no
O6 H6" 2.70(3) 4_455 no
N1 O1 2.8907(18) . no
N1 O2 3.142(2) . no
N1 N2 2.606(2) . no
N1 N3 3.286(2) . no
N1 C11 2.385(2) . no
N1 O1 2.9087(19) 2_545 no
N1 O3 3.140(2) 2_545 no
N2 O4 2.923(2) . no
N2 N1 2.606(2) . no
N2 C5 2.390(2) . no
N3 C1 3.335(2) . no
N3 H1 2.82(2) . no
N4 H7 2.75(3) . no
C1 N3 3.335(2) . no
C1 C10 3.533(3) 3_555 no
C2 O6 3.322(2) 2_545 no
C2 C9 3.484(3) 3_555 no
C2 C10 3.597(3) 3_555 no
C2 O6 3.262(2) 4_554 no
C3 O4 3.375(2) 2_545 no
C3 O6 3.375(2) 2_545 no
C4 O3 3.391(2) 1_545 no
C4 C11 3.459(2) 3_555 no
C5 C5 3.520(2) 3_555 no
C5 O1 2.989(2) 2_545 no
C6 O6 3.324(3) 2_545 no
C8 O6 3.387(3) 2_445 no
C9 C2 3.484(3) 3_555 no
C10 O2 3.338(2) 1_545 no
C10 O2 3.292(2) 3_555 no
C10 O3 3.152(2) 1_545 no
C10 C2 3.597(3) 3_555 no
C10 C1 3.533(3) 3_555 no
C11 C4 3.459(2) 3_555 no
C11 O3 3.346(2) 1_545 no
C11 O1 3.245(2) 2_545 no
C12 O2 3.414(3) 1_545 no
C4 H10 2.77(2) . no
C10 H4 2.76(2) . no
H1 O1 2.53(2) . no
H1 N3 2.82(2) . no
H2 H6" 2.48(3) . no
H2 O6 2.47(2) 4_554 no
H4 C10 2.76(2) . no
H4 H6 2.52(3) . no
H4 H10 2.24(3) . no
H4 O2 2.65(2) 3_555 no
H6 H4 2.52(3) . no
H6 O5 2.56(3) 3_555 no
H6 H12" 2.56(4) 3_545 no
H6' O6 2.66(3) 2_545 no
H6" H2 2.48(3) . no
H6" O6 2.70(3) 4_554 no
H7 O4 2.55(2) . no
H7 N4 2.75(3) . no
H8 O5 2.74(2) 2_445 no
H10 C4 2.77(2) . no
H10 H4 2.24(3) . no
H10 H12 2.43(3) . no
H10 O2 2.44(2) 3_555 no
H12 H10 2.43(3) . no
H12' O6 2.66(3) 2_445 no
H12" O5 2.54(3) 1_545 no
H12" H6 2.56(4) 3_545 no

loop_
_geom_hbond_atom_site_label_D
_geom_hbond_atom_site_label_H
_geom_hbond_atom_site_label_A
_geom_hbond_distance_DH
_geom_hbond_distance_HA
_geom_hbond_distance_DA
_geom_hbond_angle_DHA
_geom_hbond_site_symmetry_A
_geom_hbond_publ_flag
C1 H1 O1 0.917(19) 2.53(2) 3.071(2) 118.2(17) . yes
C2 H2 O6 0.93(2) 2.47(2) 3.262(2) 143.5(16) 4_554 yes
C6 H6 O5 0.95(2) 2.56(3) 3.507(3) 174.3(19) 3_555 yes
C7 H7 O4 0.95(2) 2.55(2) 3.118(2) 118.4(18) . yes
C10 H10 O2 0.89(2) 2.44(2) 3.292(2) 161.6(18) 3_555 yes
C12 H12" O5 0.96(3) 2.54(3) 3.432(3) 155(3) 1_545 yes

loop_
_geom_torsion_atom_site_label_1
_geom_torsion_atom_site_label_2
_geom_torsion_atom_site_label_3
_geom_torsion_atom_site_label_4
_geom_torsion
_geom_torsion_site_symmetry_1
_geom_torsion_site_symmetry_3
_geom_torsion_site_symmetry_4
_geom_torsion_publ_flag
O2 Cu O1 N3 -1.64(10) . . . no
O4 Cu O1 N3 -116.17(12) . . . no
O5 Cu O1 N3 -65.07(12) . . . no
N1 Cu O1 N3 71.87(12) . . . no
O3 Cu O1 N3 164.02(12) 2_545 . . no
O1 Cu O2 N3 1.62(10) . . . no
O4 Cu O2 N3 76.91(11) . . . no
O5 Cu O2 N3 103.74(10) . . . no
N1 Cu O2 N3 -101.54(11) . . . no
N2 Cu O2 N3 -177.65(10) . . . no
O3 Cu O2 N3 -19.10(12) 2_545 . . no
O1 Cu O4 N4 78.32(12) . . . no
O2 Cu O4 N4 29.93(13) . . . no
O5 Cu O4 N4 -1.56(10) . . . no
N2 Cu O4 N4 -88.05(12) . . . no
O3 Cu O4 N4 164.97(12) 2_545 . . no
O1 Cu O5 N4 -96.19(11) . . . no
O2 Cu O5 N4 -145.73(12) . . . no
O4 Cu O5 N4 1.55(10) . . . no
N1 Cu O5 N4 176.30(10) . . . no
N2 Cu O5 N4 97.74(11) . . . no
O3 Cu O5 N4 -15.87(13) 2_545 . . no
O1 Cu N1 C1 21.34(15) . . . no
O1 Cu N1 C5 -167.05(12) . . . no
O2 Cu N1 C1 70.25(14) . . . no
O2 Cu N1 C5 -118.15(13) . . . no
O5 Cu N1 C1 104.90(15) . . . no
O5 Cu N1 C5 -83.50(14) . . . no
N2 Cu N1 C1 -173.24(15) . . . no
N2 Cu N1 C5 -1.63(12) . . . no
O3 Cu N1 C1 -65.81(15) 2_545 . . no
O3 Cu N1 C5 105.80(12) 2_545 . . no
O2 Cu N2 C7 -103.53(15) . . . no
O2 Cu N2 C11 73.60(13) . . . no
O4 Cu N2 C7 11.00(16) . . . no
O4 Cu N2 C11 -171.87(12) . . . no
O5 Cu N2 C7 -40.59(16) . . . no
O5 Cu N2 C11 136.55(12) . . . no
N1 Cu N2 C7 -178.10(16) . . . no
N1 Cu N2 C11 -0.97(12) . . . no
O3 Cu N2 C7 92.03(16) 2_545 . . no
O3 Cu N2 C11 -90.83(12) 2_545 . . no
O1 Cu O3 N3 -136.65(13) . 2_545 2_545 no
O2 Cu O3 N3 -120.77(12) . 2_545 2_545 no
O4 Cu O3 N3 130.96(14) . 2_545 2_545 no
O5 Cu O3 N3 144.77(12) . 2_545 2_545 no
N1 Cu O3 N3 -43.51(14) . 2_545 2_545 no
N2 Cu O3 N3 38.74(14) . 2_545 2_545 no
Cu O1 N3 O2 3.3(2) . . . no
Cu O1 N3 O3 -175.95(12) . . . no
Cu O2 N3 O1 -2.22(13) . . . no
Cu O2 N3 O3 177.04(17) . . . no
Cu O3 N3 O1 -0.4(2) 2_555 . . no
Cu O3 N3 O2 -179.71(12) 2_555 . . no
Cu O4 N4 O5 3.1(2) . . . no
Cu O4 N4 O6 -178.14(13) . . . no
Cu O5 N4 O4 -2.09(14) . . . no
Cu O5 N4 O6 179.22(18) . . . no
Cu N1 C1 C2 172.57(13) . . . no
C5 N1 C1 C2 1.3(3) . . . no
Cu N1 C5 C4 -174.66(13) . . . no
Cu N1 C5 C11 3.73(19) . . . no
C1 N1 C5 C4 -2.4(3) . . . no
C1 N1 C5 C11 175.96(15) . . . no
Cu N2 C7 C8 176.26(14) . . . no
C11 N2 C7 C8 -0.8(3) . . . no
Cu N2 C11 C5 3.17(19) . . . no
Cu N2 C11 C10 -177.34(13) . . . no
C7 N2 C11 C5 -179.43(16) . . . no
C7 N2 C11 C10 0.1(2) . . . no
N1 C1 C2 C3 0.5(3) . . . no
C1 C2 C3 C4 -1.1(3) . . . no
C1 C2 C3 C6 -179.64(17) . . . no
C2 C3 C4 C5 0.0(3) . . . no
C6 C3 C4 C5 178.55(16) . . . no
C3 C4 C5 N1 1.8(3) . . . no
C3 C4 C5 C11 -176.43(16) . . . no
N1 C5 C11 N2 -4.6(2) . . . no
N1 C5 C11 C10 175.96(16) . . . no
C4 C5 C11 N2 173.78(16) . . . no
C4 C5 C11 C10 -5.7(3) . . . no
N2 C7 C8 C9 0.5(3) . . . no
C7 C8 C9 C10 0.5(3) . . . no
C7 C8 C9 C12 -179.29(18) . . . no
C8 C9 C10 C11 -1.2(3) . . . no
C12 C9 C10 C11 178.63(17) . . . no
C9 C10 C11 N2 0.9(3) . . . no
C9 C10 C11 C5 -179.63(16) . . . no
